data_4024525
loop_
_publ_author_name
'David Cantillo'
'Mart\'in \'Avalos'
'Reyes Babiano'
'Pedro Cintas'
'Jos\'e L. Jim\'enez'
'Mark E. Light'
'Juan C. Palacios'

_publ_section_title
;
Thionation of Mesoionics with Isothiocyanates: Evidence Supporting a
Four-Step Domino Process and Ruling Out a [2 + 2] Mechanism
;
_journal_coden_Cambridge 1078
_journal_name_full 'Journal of Organic Chemistry'
_journal_page_first 3698
_journal_page_last 3705
_journal_paper_doi 10.1021/jo900028c
_journal_volume 74
_journal_year 2009
_chemical_compound_source 'Pedro Cintas'
_chemical_formula_sum 'C24 H19 N3 O2'
_chemical_formula_weight 381.42
_chemical_name_systematic
;
 ?
;
_space_group_IT_number 14
_symmetry_cell_setting monoclinic
_symmetry_space_group_name_Hall '-P 2yn'
_symmetry_space_group_name_H-M 'P 1 21/n 1'
_atom_sites_solution_hydrogens geom
_atom_sites_solution_primary direct
_atom_sites_solution_secondary difmap
_audit_creation_method SHELXL-97
_cell_angle_alpha 90.00
_cell_angle_beta 93.3820(10)
_cell_angle_gamma 90.00
_cell_formula_units_Z 4
_cell_length_a 8.26290(10)
_cell_length_b 17.7278(4)
_cell_length_c 12.9017(2)
_cell_measurement_reflns_used 30184
_cell_measurement_temperature 120(2)
_cell_measurement_theta_max 27.48
_cell_measurement_theta_min 2.91
_cell_volume 1886.59(6)
_computing_cell_refinement 'DENZO (Otwinowski & Minor, 1997) & COLLECT (Hooft, R.W.W., 1998)'
_computing_data_collection 'COLLECT (Hooft, R.W.W., 1998)'
_computing_data_reduction 'DENZO (Otwinowski & Minor, 1997) & COLLECT (Hooft, R.W.W., 1998)'
_computing_molecular_graphics 'CAMERON (Watkin, et al., 1993)'
_computing_publication_material 'WINGX (Farrugia, 1998)'
_computing_structure_refinement 'SHELXL-97 (Sheldrick, 1997)'
_computing_structure_solution 'SHELXS-97 (Sheldrick, 1997)'
_diffrn_ambient_temperature 120(2)
_diffrn_detector_area_resol_mean 9.091
_diffrn_measured_fraction_theta_full 0.998
_diffrn_measured_fraction_theta_max 0.998
_diffrn_measurement_device_type 'Bruker-Nonius CCD camera on \k-goniostat'
_diffrn_measurement_method '\f & \w scans to fill the asymmetric unit'
_diffrn_radiation_monochromator '10cm confocal mirrors'
_diffrn_radiation_source 'Bruker Nonius FR591 Rotating Anode'
_diffrn_radiation_type MoK\a
_diffrn_radiation_wavelength 0.71073
_diffrn_reflns_av_R_equivalents 0.0474
_diffrn_reflns_av_sigmaI/netI 0.0359
_diffrn_reflns_limit_h_max 9
_diffrn_reflns_limit_h_min -9
_diffrn_reflns_limit_k_max 21
_diffrn_reflns_limit_k_min -20
_diffrn_reflns_limit_l_max 15
_diffrn_reflns_limit_l_min -15
_diffrn_reflns_number 20339
_diffrn_reflns_theta_full 25.02
_diffrn_reflns_theta_max 25.02
_diffrn_reflns_theta_min 3.01
_diffrn_standards_number 0
_exptl_absorpt_coefficient_mu 0.087
_exptl_absorpt_correction_T_max 0.9913
_exptl_absorpt_correction_T_min 0.9702
_exptl_absorpt_correction_type multi-scan
_exptl_absorpt_process_details
;
SADABS V2.10 (Sheldrick, G.M., 2003)
;
_exptl_crystal_colour Colourless
_exptl_crystal_density_diffrn 1.343
_exptl_crystal_density_method 'not measured'
_exptl_crystal_description Fragment
_exptl_crystal_F_000 800
_exptl_crystal_size_max 0.23
_exptl_crystal_size_mid 0.2
_exptl_crystal_size_min 0.1
_refine_diff_density_max 0.177
_refine_diff_density_min -0.167
_refine_diff_density_rms 0.036
_refine_ls_extinction_coef 0.0054(10)
_refine_ls_extinction_expression Fc^*^=kFc[1+0.001xFc^2^\l^3^/sin(2\q)]^-1/4^
_refine_ls_extinction_method SHELXL
_refine_ls_goodness_of_fit_ref 1.091
_refine_ls_hydrogen_treatment constr
_refine_ls_matrix_type full
_refine_ls_number_parameters 263
_refine_ls_number_reflns 3326
_refine_ls_number_restraints 0
_refine_ls_restrained_S_all 1.091
_refine_ls_R_factor_all 0.0741
_refine_ls_R_factor_gt 0.0559
_refine_ls_shift/su_max 0.002
_refine_ls_shift/su_mean 0.000
_refine_ls_structure_factor_coef Fsqd
_refine_ls_weighting_details 'calc w=1/[\s^2^(Fo^2^)+(0.0236P)^2^+1.3284P] where P=(Fo^2^+2Fc^2^)/3'
_refine_ls_weighting_scheme calc
_refine_ls_wR_factor_gt 0.1140
_refine_ls_wR_factor_ref 0.1238
_reflns_number_gt 2636
_reflns_number_total 3326
_reflns_threshold_expression >2sigma(I)
_cod_data_source_file jo900028c_si_003.cif
_cod_data_source_block 2008acc0215
_cod_depositor_comments
;
The following automatic conversions were performed:
'_symmetry_cell_setting' value 'Monoclinic' changed to 'monoclinic'
according to '/home/saulius/struct/CIF-dictionaries/cif_core.dic'
dictionary named 'cif_core.dic' version 2.4.1 from 2010-06-29.

Automatic conversion script
Id: cif_fix_enum 1527 2010-12-29 10:47:43Z saulius 
;
_cod_original_sg_symbol_H-M P2(1)/n
_cod_database_code 4024525

loop_
_symmetry_equiv_pos_as_xyz
'x, y, z'
'-x+1/2, y+1/2, -z+1/2'
'-x, -y, -z'
'x-1/2, -y-1/2, z-1/2'

loop_
_atom_site_label
_atom_site_type_symbol
_atom_site_fract_x
_atom_site_fract_y
_atom_site_fract_z
_atom_site_U_iso_or_equiv
_atom_site_adp_type
_atom_site_occupancy
_atom_site_symmetry_multiplicity
_atom_site_calc_flag
_atom_site_refinement_flags
_atom_site_disorder_assembly
_atom_site_disorder_group
C1 C 0.6625(4) 0.06270(16) 1.3490(2) 0.0635(7) Uani 1 1 d . . .
H1 H 0.6722 0.0170 1.3146 0.076 Uiso 1 1 calc R . .
C2 C 0.6570(4) 0.0642(2) 1.4557(2) 0.0780(9) Uani 1 1 d . . .
H2 H 0.6634 0.0194 1.4933 0.094 Uiso 1 1 calc R . .
C3 C 0.6419(3) 0.1315(2) 1.5061(2) 0.0739(9) Uani 1 1 d . . .
H3 H 0.6365 0.1325 1.5778 0.089 Uiso 1 1 calc R . .
C4 C 0.6349(4) 0.1973(2) 1.4509(2) 0.0754(9) Uani 1 1 d . . .
H4 H 0.6246 0.2430 1.4853 0.090 Uiso 1 1 calc R . .
C5 C 0.6430(3) 0.19620(16) 1.3445(2) 0.0611(7) Uani 1 1 d . . .
H5 H 0.6411 0.2411 1.3071 0.073 Uiso 1 1 calc R . .
C6 C 0.6539(3) 0.12840(14) 1.29442(17) 0.0428(6) Uani 1 1 d . . .
C7 C 0.8310(3) 0.11980(18) 1.1419(2) 0.0598(7) Uani 1 1 d . . .
H7A H 0.8946 0.0810 1.1783 0.072 Uiso 1 1 calc R . .
H7B H 0.8888 0.1673 1.1482 0.072 Uiso 1 1 calc R . .
C8 C 0.7966(3) 0.09872(16) 1.02825(19) 0.0518(6) Uani 1 1 d . . .
H8A H 0.8455 0.1345 0.9826 0.062 Uiso 1 1 calc R . .
H8B H 0.8361 0.0485 1.0139 0.062 Uiso 1 1 calc R . .
C9 C 0.5546(2) 0.11622(12) 1.10705(16) 0.0374(5) Uani 1 1 d . . .
C10 C 0.2873(2) 0.11119(14) 1.01630(17) 0.0417(5) Uani 1 1 d . . .
C11 C 0.3610(2) 0.10089(13) 0.92164(16) 0.0379(5) Uani 1 1 d . . .
C12 C 0.5312(3) 0.09076(12) 0.92025(16) 0.0384(5) Uani 1 1 d . . .
C13 C 0.3131(2) 0.14259(13) 1.20253(16) 0.0391(5) Uani 1 1 d . . .
C14 C 0.2528(3) 0.08879(15) 1.26573(18) 0.0521(6) Uani 1 1 d . . .
H14 H 0.2706 0.0378 1.2536 0.063 Uiso 1 1 calc R . .
C15 C 0.1643(4) 0.1118(2) 1.3486(2) 0.0690(8) Uani 1 1 d . . .
H15 H 0.1215 0.0761 1.3922 0.083 Uiso 1 1 calc R . .
C16 C 0.1403(4) 0.1876(2) 1.3658(2) 0.0741(10) Uani 1 1 d . . .
H16 H 0.0804 0.2030 1.4208 0.089 Uiso 1 1 calc R . .
C17 C 0.2041(4) 0.24021(19) 1.3025(2) 0.0704(9) Uani 1 1 d . . .
H17 H 0.1898 0.2913 1.3155 0.085 Uiso 1 1 calc R . .
C18 C 0.2896(3) 0.21774(15) 1.21909(19) 0.0540(6) Uani 1 1 d . . .
H18 H 0.3308 0.2534 1.1747 0.065 Uiso 1 1 calc R . .
C19 C 0.2607(3) 0.10428(13) 0.82265(16) 0.0396(5) Uani 1 1 d . . .
C20 C 0.0979(3) 0.08265(14) 0.81494(18) 0.0455(6) Uani 1 1 d . . .
H20 H 0.0512 0.0627 0.8727 0.055 Uiso 1 1 calc R . .
C21 C 0.0046(3) 0.09048(15) 0.72245(19) 0.0541(7) Uani 1 1 d . . .
H21 H -0.1041 0.0766 0.7195 0.065 Uiso 1 1 calc R . .
C22 C 0.0711(3) 0.11851(17) 0.63529(19) 0.0592(7) Uani 1 1 d . . .
H22 H 0.0086 0.1228 0.5732 0.071 Uiso 1 1 calc R . .
C23 C 0.2306(3) 0.14013(16) 0.64101(19) 0.0565(7) Uani 1 1 d . . .
H23 H 0.2762 0.1596 0.5825 0.068 Uiso 1 1 calc R . .
C24 C 0.3245(3) 0.13327(14) 0.73273(17) 0.0477(6) Uani 1 1 d . . .
H24 H 0.4325 0.1482 0.7348 0.057 Uiso 1 1 calc R . .
N1 N 0.3934(2) 0.11971(11) 1.11080(13) 0.0384(4) Uani 1 1 d . . .
N2 N 0.6189(2) 0.10194(11) 1.01659(14) 0.0426(5) Uani 1 1 d . . .
N3 N 0.6683(2) 0.12613(12) 1.18322(14) 0.0481(5) Uani 1 1 d . . .
O1 O 0.14211(18) 0.11621(12) 1.03065(12) 0.0598(5) Uani 1 1 d . . .
O2 O 0.61279(19) 0.07394(10) 0.84648(12) 0.0511(4) Uani 1 1 d . . .

loop_
_atom_site_aniso_label
_atom_site_aniso_U_11
_atom_site_aniso_U_22
_atom_site_aniso_U_33
_atom_site_aniso_U_23
_atom_site_aniso_U_13
_atom_site_aniso_U_12
C1 0.0792(19) 0.0559(17) 0.0552(16) 0.0017(13) 0.0029(14) 0.0082(14)
C2 0.085(2) 0.090(2) 0.0589(19) 0.0222(18) 0.0043(16) 0.0147(18)
C3 0.0554(17) 0.122(3) 0.0440(15) -0.0084(18) -0.0036(13) 0.0046(18)
C4 0.077(2) 0.084(2) 0.0640(19) -0.0294(18) -0.0053(16) -0.0018(17)
C5 0.0663(18) 0.0558(17) 0.0604(17) -0.0044(14) -0.0029(13) -0.0070(13)
C6 0.0353(12) 0.0525(15) 0.0398(12) -0.0011(11) -0.0038(9) -0.0003(10)
C7 0.0322(12) 0.091(2) 0.0562(16) -0.0020(14) 0.0020(11) 0.0005(13)
C8 0.0287(12) 0.0754(18) 0.0518(14) 0.0053(13) 0.0056(10) 0.0061(11)
C9 0.0324(11) 0.0412(13) 0.0388(12) 0.0011(10) 0.0031(9) -0.0003(9)
C10 0.0301(12) 0.0576(15) 0.0377(12) -0.0022(11) 0.0036(9) -0.0037(10)
C11 0.0323(11) 0.0449(13) 0.0368(12) -0.0010(10) 0.0048(9) -0.0022(9)
C12 0.0381(12) 0.0402(12) 0.0376(12) 0.0019(10) 0.0069(9) 0.0002(10)
C13 0.0306(11) 0.0530(14) 0.0339(11) -0.0021(10) 0.0021(9) 0.0038(10)
C14 0.0545(15) 0.0592(16) 0.0436(14) 0.0022(12) 0.0098(11) -0.0009(12)
C15 0.0680(18) 0.099(2) 0.0416(15) 0.0076(15) 0.0187(13) 0.0050(17)
C16 0.0653(19) 0.118(3) 0.0389(15) -0.0108(17) 0.0074(13) 0.0340(19)
C17 0.076(2) 0.077(2) 0.0561(17) -0.0200(16) -0.0089(15) 0.0344(17)
C18 0.0591(16) 0.0537(16) 0.0486(14) -0.0018(12) -0.0022(12) 0.0092(12)
C19 0.0361(12) 0.0461(13) 0.0368(12) -0.0057(10) 0.0049(9) 0.0014(10)
C20 0.0400(13) 0.0559(15) 0.0408(13) -0.0006(11) 0.0054(10) -0.0019(11)
C21 0.0395(13) 0.0713(18) 0.0507(15) -0.0065(13) -0.0033(11) -0.0045(12)
C22 0.0518(15) 0.085(2) 0.0400(14) -0.0003(13) -0.0058(11) 0.0021(14)
C23 0.0556(16) 0.0777(19) 0.0366(13) 0.0050(12) 0.0062(11) -0.0002(13)
C24 0.0424(13) 0.0614(16) 0.0397(13) -0.0008(11) 0.0063(10) -0.0037(11)
N1 0.0307(9) 0.0518(11) 0.0328(9) -0.0018(8) 0.0042(7) -0.0001(8)
N2 0.0278(9) 0.0590(13) 0.0415(10) -0.0014(9) 0.0053(8) 0.0019(8)
N3 0.0321(10) 0.0706(14) 0.0412(11) 0.0004(10) 0.0008(8) 0.0016(9)
O1 0.0283(9) 0.1090(16) 0.0424(9) -0.0106(9) 0.0061(7) -0.0022(9)
O2 0.0431(9) 0.0674(12) 0.0440(9) -0.0039(8) 0.0118(7) 0.0081(8)

loop_
_atom_type_symbol
_atom_type_description
_atom_type_scat_dispersion_real
_atom_type_scat_dispersion_imag
_atom_type_scat_source
C C 0.0033 0.0016 'International Tables Vol C Tables 4.2.6.8 and 6.1.1.4'
H H 0.0000 0.0000 'International Tables Vol C Tables 4.2.6.8 and 6.1.1.4'
N N 0.0061 0.0033 'International Tables Vol C Tables 4.2.6.8 and 6.1.1.4'
O O 0.0106 0.0060 'International Tables Vol C Tables 4.2.6.8 and 6.1.1.4'

loop_
_geom_angle_atom_site_label_1
_geom_angle_atom_site_label_2
_geom_angle_atom_site_label_3
_geom_angle
_geom_angle_site_symmetry_1
_geom_angle_site_symmetry_3
_geom_angle_publ_flag
C6 C1 C2 119.8(3) . . ?
C3 C2 C1 120.0(3) . . ?
C4 C3 C2 120.0(3) . . ?
C3 C4 C5 120.3(3) . . ?
C6 C5 C4 119.4(3) . . ?
C1 C6 C5 120.6(2) . . ?
C1 C6 N3 119.0(2) . . ?
C5 C6 N3 120.3(2) . . ?
N3 C7 C8 104.07(18) . . ?
N2 C8 C7 102.59(18) . . ?
N3 C9 N2 111.77(18) . . ?
N3 C9 N1 128.9(2) . . ?
N2 C9 N1 119.28(19) . . ?
O1 C10 C11 128.1(2) . . ?
O1 C10 N1 114.13(18) . . ?
C11 C10 N1 117.78(18) . . ?
C10 C11 C12 120.46(19) . . ?
C10 C11 C19 119.57(18) . . ?
C12 C11 C19 119.90(19) . . ?
O2 C12 N2 115.87(19) . . ?
O2 C12 C11 128.8(2) . . ?
N2 C12 C11 115.31(18) . . ?
C18 C13 C14 121.8(2) . . ?
C18 C13 N1 118.5(2) . . ?
C14 C13 N1 119.5(2) . . ?
C13 C14 C15 118.7(3) . . ?
C16 C15 C14 119.8(3) . . ?
C17 C16 C15 120.3(3) . . ?
C16 C17 C18 120.2(3) . . ?
C13 C18 C17 119.2(3) . . ?
C20 C19 C24 116.7(2) . . ?
C20 C19 C11 122.5(2) . . ?
C24 C19 C11 120.68(19) . . ?
C21 C20 C19 121.1(2) . . ?
C22 C21 C20 120.8(2) . . ?
C23 C22 C21 119.1(2) . . ?
C22 C23 C24 120.7(2) . . ?
C23 C24 C19 121.5(2) . . ?
C9 N1 C13 123.22(18) . . ?
C9 N1 C10 120.87(17) . . ?
C13 N1 C10 115.32(16) . . ?
C9 N2 C12 125.82(18) . . ?
C9 N2 C8 111.40(18) . . ?
C12 N2 C8 122.78(18) . . ?
C9 N3 C6 129.81(18) . . ?
C9 N3 C7 109.93(18) . . ?
C6 N3 C7 119.26(18) . . ?

loop_
_geom_bond_atom_site_label_1
_geom_bond_atom_site_label_2
_geom_bond_distance
_geom_bond_site_symmetry_2
_geom_bond_publ_flag
C1 C6 1.361(4) . ?
C1 C2 1.379(4) . ?
C2 C3 1.368(5) . ?
C3 C4 1.365(5) . ?
C4 C5 1.378(4) . ?
C5 C6 1.370(3) . ?
C6 N3 1.447(3) . ?
C7 N3 1.480(3) . ?
C7 C8 1.524(3) . ?
C8 N2 1.468(3) . ?
C9 N3 1.330(3) . ?
C9 N2 1.335(3) . ?
C9 N1 1.337(3) . ?
C10 O1 1.228(2) . ?
C10 C11 1.408(3) . ?
C10 N1 1.467(3) . ?
C11 C12 1.419(3) . ?
C11 C19 1.482(3) . ?
C12 O2 1.235(2) . ?
C12 N2 1.415(3) . ?
C13 C18 1.365(3) . ?
C13 C14 1.368(3) . ?
C13 N1 1.448(3) . ?
C14 C15 1.392(3) . ?
C15 C16 1.379(4) . ?
C16 C17 1.366(4) . ?
C17 C18 1.380(4) . ?
C19 C20 1.396(3) . ?
C19 C24 1.400(3) . ?
C20 C21 1.389(3) . ?
C21 C22 1.373(3) . ?
C22 C23 1.371(4) . ?
C23 C24 1.381(3) . ?
